data_4109002
loop_
_publ_author_name
'Tinh-Alfredo V. Khuong'
'Hung Dang'
'Peter D. Jarowski'
'Emily F. Maverick'
'Miguel A. Garcia-Garibay'

_publ_section_title
;
 Rotational Dynamics in a Crystalline Molecular Gyroscope by
 Variable-Temperature 13C NMR,2H NMR, X-Ray Diffraction, and Force Field
 Calculations
;
_journal_name_full 'Journal of the American Chemical Society'
_journal_page_first 839
_journal_page_last 845
_journal_paper_doi 10.1021/ja064325c
_journal_volume 129
_journal_year 2007
_chemical_formula_moiety 'C54 H46 O6, C6 H6'
_chemical_formula_sum 'C60 H52 O6'
_chemical_formula_weight 869.02
_space_group_IT_number 2
_symmetry_cell_setting triclinic
_symmetry_space_group_name_Hall '-P 1'
_symmetry_space_group_name_H-M 'P -1'
_atom_sites_solution_hydrogens geom
_atom_sites_solution_primary direct
_atom_sites_solution_secondary difmap
_audit_creation_method SHELXL-97
_cell_angle_alpha 77.253(9)
_cell_angle_beta 80.996(8)
_cell_angle_gamma 73.084(8)
_cell_formula_units_Z 1
_cell_length_a 7.116(4)
_cell_length_b 10.145(5)
_cell_length_c 17.823(9)
_cell_measurement_temperature 298(2)
_cell_volume 1194.8(11)
_computing_cell_refinement 'Bruker SMART'
_computing_data_collection 'Bruker SMART'
_computing_data_reduction 'Bruker SAINT'
_computing_molecular_graphics 'Bruker SHELXTL'
_computing_publication_material 'Bruker SHELXTL'
_computing_structure_refinement 'SHELXL-97 (Sheldrick, 1997)'
_computing_structure_solution 'SHELXS-97 (Sheldrick, 1990)'
_diffrn_ambient_temperature 298(2)
_diffrn_measured_fraction_theta_full 0.951
_diffrn_measured_fraction_theta_max 0.860
_diffrn_measurement_device_type 'CCD area detector'
_diffrn_measurement_method 'phi and omega scans'
_diffrn_radiation_monochromator graphite
_diffrn_radiation_source 'fine-focus sealed tube'
_diffrn_radiation_type MoK\a
_diffrn_radiation_wavelength 0.71073
_diffrn_reflns_av_R_equivalents 0.0859
_diffrn_reflns_av_sigmaI/netI 0.3194
_diffrn_reflns_limit_h_max 9
_diffrn_reflns_limit_h_min -9
_diffrn_reflns_limit_k_max 13
_diffrn_reflns_limit_k_min -13
_diffrn_reflns_limit_l_max 23
_diffrn_reflns_limit_l_min -23
_diffrn_reflns_number 7909
_diffrn_reflns_theta_full 25.00
_diffrn_reflns_theta_max 28.35
_diffrn_reflns_theta_min 2.24
_exptl_absorpt_coefficient_mu 0.077
_exptl_absorpt_correction_T_max 0.9852
_exptl_absorpt_correction_T_min 0.9742
_exptl_absorpt_correction_type multi-scan
_exptl_absorpt_process_details 'Sadabs (Bruker)'
_exptl_crystal_colour colorless
_exptl_crystal_density_diffrn 1.208
_exptl_crystal_description Plate
_exptl_crystal_F_000 460
_exptl_crystal_size_max 0.35
_exptl_crystal_size_mid 0.20
_exptl_crystal_size_min 0.10
_refine_diff_density_max 0.189
_refine_diff_density_min -0.220
_refine_diff_density_rms 0.053
_refine_ls_extinction_method none
_refine_ls_goodness_of_fit_ref 0.772
_refine_ls_hydrogen_treatment constr
_refine_ls_matrix_type full
_refine_ls_number_parameters 301
_refine_ls_number_reflns 5139
_refine_ls_number_restraints 0
_refine_ls_restrained_S_all 0.772
_refine_ls_R_factor_all 0.2640
_refine_ls_R_factor_gt 0.0656
_refine_ls_shift/su_max 0.001
_refine_ls_shift/su_mean 0.000
_refine_ls_structure_factor_coef Fsqd
_refine_ls_weighting_details 'calc w=1/[\s^2^(Fo^2^)+(0.0581P)^2^+0.0000P] where P=(Fo^2^+2Fc^2^)/3'
_refine_ls_weighting_scheme calc
_refine_ls_wR_factor_gt 0.1277
_refine_ls_wR_factor_ref 0.1772
_reflns_number_gt 1392
_reflns_number_total 5139
_reflns_threshold_expression >2sigma(I)
_cod_data_source_file ja064325csi20061019_065400.cif
_cod_data_source_block gg1503csm300k
_cod_depositor_comments
;
 Adding a reference to a suboptimal entry.

 Antanas Vaitkus,
 2018-11-16
;
_cod_original_cell_volume 1194.7(10)
_cod_related_suboptimal_struct 4109038
_cod_database_code 4109002

loop_
_symmetry_equiv_pos_as_xyz
'x, y, z'
'-x, -y, -z'

loop_
_atom_site_label
_atom_site_type_symbol
_atom_site_fract_x
_atom_site_fract_y
_atom_site_fract_z
_atom_site_U_iso_or_equiv
_atom_site_adp_type
_atom_site_occupancy
_atom_site_symmetry_multiplicity
_atom_site_calc_flag
_atom_site_refinement_flags
O1 O 1.0368(4) -0.2441(4) 0.1142(2) 0.0882(11) Uani 1 1 d .
O2 O 0.3554(4) 0.3860(4) 0.00454(17) 0.0824(10) Uani 1 1 d .
O3 O 0.4492(4) 0.5317(3) 0.32464(18) 0.0780(10) Uani 1 1 d .
C1 C 0.1981(6) -0.0580(5) 0.5049(3) 0.0628(14) Uani 1 1 d .
H1 H 0.3323 -0.0975 0.5090 0.075 Uiso 1 1 calc R
C2 C -0.0657(7) 0.0794(5) 0.4316(2) 0.0625(13) Uani 1 1 d .
H2 H -0.1110 0.1337 0.3854 0.075 Uiso 1 1 calc R
C3 C 0.1365(6) 0.0200(4) 0.4361(2) 0.0418(10) Uani 1 1 d .
C4 C 0.2756(6) 0.0434(4) 0.3706(2) 0.0489(11) Uani 1 1 d .
C5 C 0.3919(6) 0.0630(4) 0.3162(2) 0.0465(11) Uani 1 1 d .
C6 C 0.5400(5) 0.0851(4) 0.24877(19) 0.0363(10) Uani 1 1 d .
C7 C 0.4328(5) 0.1220(5) 0.1752(2) 0.0396(10) Uani 1 1 d .
C8 C 0.4382(5) 0.2379(5) 0.1203(2) 0.0470(11) Uani 1 1 d .
H8 H 0.5063 0.2991 0.1273 0.056 Uiso 1 1 calc R
C9 C 0.3431(6) 0.2659(5) 0.0538(2) 0.0522(12) Uani 1 1 d .
C10 C 0.2468(6) 0.1728(6) 0.0414(2) 0.0585(13) Uani 1 1 d .
H10 H 0.1870 0.1888 -0.0038 0.070 Uiso 1 1 calc R
C11 C 0.2421(6) 0.0578(5) 0.0969(3) 0.0617(13) Uani 1 1 d .
H11 H 0.1749 -0.0036 0.0894 0.074 Uiso 1 1 calc R
C12 C 0.3326(5) 0.0281(4) 0.1637(2) 0.0486(11) Uani 1 1 d .
H12 H 0.3278 -0.0521 0.2004 0.058 Uiso 1 1 calc R
C13 C 0.7085(5) -0.0490(4) 0.2504(2) 0.0415(10) Uani 1 1 d .
C14 C 0.7980(6) -0.0941(5) 0.1835(3) 0.0510(12) Uani 1 1 d .
H14 H 0.7499 -0.0465 0.1365 0.061 Uiso 1 1 calc R
C15 C 0.9609(6) -0.2110(5) 0.1850(3) 0.0556(12) Uani 1 1 d .
C16 C 1.0343(6) -0.2793(5) 0.2537(3) 0.0665(14) Uani 1 1 d .
H16 H 1.1433 -0.3570 0.2551 0.080 Uiso 1 1 calc R
C17 C 0.9462(7) -0.2327(5) 0.3202(3) 0.0726(15) Uani 1 1 d .
H17 H 0.9963 -0.2792 0.3669 0.087 Uiso 1 1 calc R
C18 C 0.7846(6) -0.1180(5) 0.3193(2) 0.0566(12) Uani 1 1 d .
H18 H 0.7269 -0.0871 0.3650 0.068 Uiso 1 1 calc R
C19 C 0.6219(6) 0.2058(4) 0.2561(2) 0.0412(10) Uani 1 1 d .
C20 C 0.5081(5) 0.3185(5) 0.2877(2) 0.0451(11) Uani 1 1 d .
H20 H 0.3782 0.3203 0.3068 0.054 Uiso 1 1 calc R
C21 C 0.5776(6) 0.4278(5) 0.2921(2) 0.0502(11) Uani 1 1 d .
C22 C 0.7722(6) 0.4280(5) 0.2649(2) 0.0552(12) Uani 1 1 d .
H22 H 0.8230 0.5007 0.2688 0.066 Uiso 1 1 calc R
C23 C 0.8839(6) 0.3184(5) 0.2328(2) 0.0555(12) Uani 1 1 d .
H23 H 1.0133 0.3180 0.2135 0.067 Uiso 1 1 calc R
C24 C 0.8166(5) 0.2078(5) 0.2271(2) 0.0508(11) Uani 1 1 d .
H24 H 0.8990 0.1347 0.2043 0.061 Uiso 1 1 calc R
C25 C 1.2163(7) -0.3564(7) 0.1116(4) 0.143(3) Uani 1 1 d .
H25A H 1.3074 -0.3447 0.1425 0.215 Uiso 1 1 calc R
H25B H 1.2743 -0.3543 0.0591 0.215 Uiso 1 1 calc R
H25C H 1.1864 -0.4447 0.1315 0.215 Uiso 1 1 calc R
C26 C 0.2616(7) 0.4247(6) -0.0651(3) 0.105(2) Uani 1 1 d .
H26A H 0.3149 0.3528 -0.0956 0.158 Uiso 1 1 calc R
H26B H 0.2845 0.5115 -0.0938 0.158 Uiso 1 1 calc R
H26C H 0.1223 0.4360 -0.0528 0.158 Uiso 1 1 calc R
C27 C 0.5057(7) 0.6527(5) 0.3275(3) 0.0860(16) Uani 1 1 d .
H27A H 0.6202 0.6263 0.3553 0.129 Uiso 1 1 calc R
H27B H 0.3995 0.7149 0.3533 0.129 Uiso 1 1 calc R
H27C H 0.5358 0.6994 0.2759 0.129 Uiso 1 1 calc R
C1S C 0.1972(12) 0.4544(15) 0.4862(6) 0.139(3) Uani 1 1 d .
H1S H 0.3331 0.4235 0.4748 0.166 Uiso 1 1 calc R
C2S C 0.124(2) 0.5602(14) 0.5240(6) 0.138(3) Uani 1 1 d .
H2S H 0.2073 0.5997 0.5419 0.166 Uiso 1 1 calc R
C3S C -0.078(3) 0.6098(9) 0.5362(4) 0.143(3) Uani 1 1 d .
H3S H -0.1324 0.6873 0.5599 0.172 Uiso 1 1 calc R

loop_
_atom_site_aniso_label
_atom_site_aniso_U_11
_atom_site_aniso_U_22
_atom_site_aniso_U_33
_atom_site_aniso_U_23
_atom_site_aniso_U_13
_atom_site_aniso_U_12
O1 0.046(2) 0.106(3) 0.116(3) -0.061(2) -0.0106(19) 0.0064(19)
O2 0.096(3) 0.096(3) 0.060(2) 0.019(2) -0.0339(19) -0.043(2)
O3 0.052(2) 0.063(2) 0.134(3) -0.044(2) -0.0046(18) -0.0208(18)
C1 0.036(3) 0.100(4) 0.049(3) -0.002(3) 0.000(3) -0.022(3)
C2 0.046(3) 0.096(4) 0.041(3) 0.005(3) -0.006(2) -0.024(3)
C3 0.040(3) 0.057(3) 0.032(3) -0.007(2) 0.006(2) -0.026(2)
C4 0.045(3) 0.055(3) 0.050(3) -0.018(2) 0.003(2) -0.017(2)
C5 0.042(3) 0.054(3) 0.048(3) -0.016(2) -0.001(2) -0.017(2)
C6 0.032(2) 0.041(3) 0.033(2) 0.000(2) 0.000(2) -0.012(2)
C7 0.022(2) 0.049(3) 0.044(3) -0.007(2) 0.0012(19) -0.007(2)
C8 0.034(2) 0.067(4) 0.040(3) -0.004(2) -0.005(2) -0.019(2)
C9 0.048(3) 0.060(3) 0.042(3) 0.006(3) -0.002(2) -0.017(3)
C10 0.048(3) 0.089(4) 0.045(3) -0.012(3) -0.008(2) -0.028(3)
C11 0.046(3) 0.080(4) 0.064(3) -0.011(3) -0.009(3) -0.024(3)
C12 0.043(3) 0.055(3) 0.047(3) 0.001(2) -0.007(2) -0.019(2)
C13 0.033(2) 0.044(3) 0.049(3) -0.003(2) -0.009(2) -0.015(2)
C14 0.032(2) 0.058(3) 0.060(3) -0.008(3) -0.015(2) -0.006(2)
C15 0.038(3) 0.054(3) 0.079(4) -0.016(3) -0.014(3) -0.010(3)
C16 0.031(3) 0.055(4) 0.109(4) -0.003(3) -0.025(3) -0.004(2)
C17 0.052(3) 0.078(4) 0.082(4) 0.011(3) -0.029(3) -0.016(3)
C18 0.046(3) 0.061(3) 0.058(3) 0.003(3) -0.010(2) -0.017(3)
C19 0.034(2) 0.050(3) 0.040(2) -0.004(2) -0.0083(19) -0.011(2)
C20 0.028(2) 0.044(3) 0.064(3) -0.006(2) -0.009(2) -0.012(2)
C21 0.041(3) 0.045(3) 0.066(3) -0.016(2) -0.014(2) -0.006(3)
C22 0.047(3) 0.053(3) 0.070(3) -0.002(3) -0.015(2) -0.023(3)
C23 0.038(3) 0.060(3) 0.070(3) 0.002(3) -0.006(2) -0.026(3)
C24 0.030(3) 0.062(3) 0.058(3) -0.013(2) 0.005(2) -0.012(2)
C25 0.052(4) 0.157(6) 0.219(7) -0.111(6) -0.015(4) 0.032(4)
C26 0.111(5) 0.134(6) 0.067(3) 0.033(3) -0.041(3) -0.049(4)
C27 0.085(4) 0.053(4) 0.131(5) -0.025(3) -0.026(3) -0.022(3)
C1S 0.144(7) 0.170(10) 0.109(6) -0.021(6) -0.001(6) -0.061(8)
C2S 0.210(12) 0.135(9) 0.096(6) -0.002(6) -0.035(7) -0.090(8)
C3S 0.221(11) 0.119(7) 0.096(6) -0.023(5) -0.015(8) -0.053(10)

loop_
_atom_type_symbol
_atom_type_description
_atom_type_scat_dispersion_real
_atom_type_scat_dispersion_imag
_atom_type_scat_source
C C 0.0033 0.0016 'International Tables Vol C Tables 4.2.6.8 and 6.1.1.4'
H H 0.0000 0.0000 'International Tables Vol C Tables 4.2.6.8 and 6.1.1.4'
O O 0.0106 0.0060 'International Tables Vol C Tables 4.2.6.8 and 6.1.1.4'

loop_
_geom_angle_atom_site_label_1
_geom_angle_atom_site_label_2
_geom_angle_atom_site_label_3
_geom_angle
_geom_angle_site_symmetry_1
_geom_angle_site_symmetry_3
C15 O1 C25 116.8(4) . .
C9 O2 C26 119.5(4) . .
C21 O3 C27 119.9(3) . .
C3 C1 C2 121.4(4) . 2_556
C3 C1 H1 119.3 . .
C2 C1 H1 119.3 2_556 .
C1 C2 C3 120.3(4) 2_556 .
C1 C2 H2 119.8 2_556 .
C3 C2 H2 119.8 . .
C1 C3 C2 118.3(3) . .
C1 C3 C4 121.0(4) . .
C2 C3 C4 120.7(4) . .
C5 C4 C3 179.8(4) . .
C4 C5 C6 178.9(5) . .
C5 C6 C13 108.5(3) . .
C5 C6 C19 108.8(3) . .
C13 C6 C19 109.1(3) . .
C5 C6 C7 107.3(3) . .
C13 C6 C7 112.1(3) . .
C19 C6 C7 110.9(3) . .
C8 C7 C12 119.4(4) . .
C8 C7 C6 122.5(3) . .
C12 C7 C6 118.1(4) . .
C7 C8 C9 120.8(4) . .
C7 C8 H8 119.6 . .
C9 C8 H8 119.6 . .
O2 C9 C10 124.7(4) . .
O2 C9 C8 115.1(4) . .
C10 C9 C8 120.2(4) . .
C11 C10 C9 118.3(4) . .
C11 C10 H10 120.9 . .
C9 C10 H10 120.9 . .
C10 C11 C12 122.9(4) . .
C10 C11 H11 118.6 . .
C12 C11 H11 118.6 . .
C11 C12 C7 118.4(4) . .
C11 C12 H12 120.8 . .
C7 C12 H12 120.8 . .
C14 C13 C18 119.2(4) . .
C14 C13 C6 120.9(4) . .
C18 C13 C6 119.6(4) . .
C13 C14 C15 120.5(4) . .
C13 C14 H14 119.7 . .
C15 C14 H14 119.7 . .
O1 C15 C16 125.6(5) . .
O1 C15 C14 114.5(4) . .
C16 C15 C14 119.8(4) . .
C17 C16 C15 119.4(4) . .
C17 C16 H16 120.3 . .
C15 C16 H16 120.3 . .
C16 C17 C18 121.1(5) . .
C16 C17 H17 119.4 . .
C18 C17 H17 119.4 . .
C17 C18 C13 119.9(4) . .
C17 C18 H18 120.1 . .
C13 C18 H18 120.1 . .
C20 C19 C24 117.0(4) . .
C20 C19 C6 122.2(4) . .
C24 C19 C6 120.7(4) . .
C21 C20 C19 122.6(4) . .
C21 C20 H20 118.7 . .
C19 C20 H20 118.7 . .
O3 C21 C20 116.3(4) . .
O3 C21 C22 123.4(4) . .
C20 C21 C22 120.4(4) . .
C23 C22 C21 117.3(4) . .
C23 C22 H22 121.4 . .
C21 C22 H22 121.4 . .
C22 C23 C24 123.4(4) . .
C22 C23 H23 118.3 . .
C24 C23 H23 118.3 . .
C23 C24 C19 119.4(4) . .
C23 C24 H24 120.3 . .
C19 C24 H24 120.3 . .
O1 C25 H25A 109.5 . .
O1 C25 H25B 109.5 . .
H25A C25 H25B 109.5 . .
O1 C25 H25C 109.5 . .
H25A C25 H25C 109.5 . .
H25B C25 H25C 109.5 . .
O2 C26 H26A 109.5 . .
O2 C26 H26B 109.5 . .
H26A C26 H26B 109.5 . .
O2 C26 H26C 109.5 . .
H26A C26 H26C 109.5 . .
H26B C26 H26C 109.5 . .
O3 C27 H27A 109.5 . .
O3 C27 H27B 109.5 . .
H27A C27 H27B 109.5 . .
O3 C27 H27C 109.5 . .
H27A C27 H27C 109.5 . .
H27B C27 H27C 109.5 . .
C2S C1S C3S 121.5(8) . 2_566
C2S C1S H1S 119.3 . .
C3S C1S H1S 119.3 2_566 .
C1S C2S C3S 118.3(9) . .
C1S C2S H2S 120.9 . .
C3S C2S H2S 120.9 . .
C1S C3S C2S 120.1(9) 2_566 .
C1S C3S H3S 119.9 2_566 .
C2S C3S H3S 119.9 . .

loop_
_geom_bond_atom_site_label_1
_geom_bond_atom_site_label_2
_geom_bond_distance
_geom_bond_site_symmetry_2
O1 C15 1.366(5) .
O1 C25 1.446(5) .
O2 C9 1.352(5) .
O2 C26 1.426(4) .
O3 C21 1.352(4) .
O3 C27 1.411(5) .
C1 C3 1.363(5) .
C1 C2 1.376(5) 2_556
C1 H1 0.9300 .
C2 C1 1.376(5) 2_556
C2 C3 1.396(5) .
C2 H2 0.9300 .
C3 C4 1.432(5) .
C4 C5 1.194(5) .
C5 C6 1.492(5) .
C6 C13 1.528(5) .
C6 C19 1.539(5) .
C6 C7 1.540(5) .
C7 C8 1.360(5) .
C7 C12 1.408(5) .
C8 C9 1.391(5) .
C8 H8 0.9300 .
C9 C10 1.388(5) .
C10 C11 1.358(5) .
C10 H10 0.9300 .
C11 C12 1.376(5) .
C11 H11 0.9300 .
C12 H12 0.9300 .
C13 C14 1.369(5) .
C13 C18 1.377(5) .
C14 C15 1.395(5) .
C14 H14 0.9300 .
C15 C16 1.366(6) .
C16 C17 1.366(5) .
C16 H16 0.9300 .
C17 C18 1.377(6) .
C17 H17 0.9300 .
C18 H18 0.9300 .
C19 C20 1.372(5) .
C19 C24 1.405(4) .
C20 C21 1.360(5) .
C20 H20 0.9300 .
C21 C22 1.394(5) .
C22 C23 1.349(5) .
C22 H22 0.9300 .
C23 C24 1.370(5) .
C23 H23 0.9300 .
C24 H24 0.9300 .
C25 H25A 0.9600 .
C25 H25B 0.9600 .
C25 H25C 0.9600 .
C26 H26A 0.9600 .
C26 H26B 0.9600 .
C26 H26C 0.9600 .
C27 H27A 0.9600 .
C27 H27B 0.9600 .
C27 H27C 0.9600 .
C1S C2S 1.327(19) .
C1S C3S 1.361(10) 2_566
C1S H1S 0.9300 .
C2S C3S 1.38(2) .
C2S H2S 0.9300 .
C3S C1S 1.361(10) 2_566
C3S H3S 0.9300 .

loop_
_geom_torsion_atom_site_label_1
_geom_torsion_atom_site_label_2
_geom_torsion_atom_site_label_3
_geom_torsion_atom_site_label_4
_geom_torsion
_geom_torsion_site_symmetry_1
_geom_torsion_site_symmetry_4
C2 C1 C3 C2 0.6(7) 2_556 .
C2 C1 C3 C4 179.1(4) 2_556 .
C1 C2 C3 C1 -0.6(7) 2_556 .
C1 C2 C3 C4 -179.1(4) 2_556 .
C5 C6 C7 C8 127.3(4) . .
C13 C6 C7 C8 -113.6(4) . .
C19 C6 C7 C8 8.6(5) . .
C5 C6 C7 C12 -55.3(4) . .
C13 C6 C7 C12 63.7(4) . .
C19 C6 C7 C12 -174.0(3) . .
C12 C7 C8 C9 1.2(5) . .
C6 C7 C8 C9 178.5(3) . .
C26 O2 C9 C10 1.2(6) . .
C26 O2 C9 C8 -179.6(4) . .
C7 C8 C9 O2 178.5(4) . .
C7 C8 C9 C10 -2.3(6) . .
O2 C9 C10 C11 -178.4(4) . .
C8 C9 C10 C11 2.4(6) . .
C9 C10 C11 C12 -1.6(6) . .
C10 C11 C12 C7 0.6(6) . .
C8 C7 C12 C11 -0.4(5) . .
C6 C7 C12 C11 -177.8(3) . .
C5 C6 C13 C14 142.4(3) . .
C19 C6 C13 C14 -99.2(4) . .
C7 C6 C13 C14 24.1(5) . .
C5 C6 C13 C18 -44.1(4) . .
C19 C6 C13 C18 74.3(4) . .
C7 C6 C13 C18 -162.5(3) . .
C18 C13 C14 C15 1.9(6) . .
C6 C13 C14 C15 175.4(3) . .
C25 O1 C15 C16 -3.5(6) . .
C25 O1 C15 C14 174.5(4) . .
C13 C14 C15 O1 -179.6(3) . .
C13 C14 C15 C16 -1.4(6) . .
O1 C15 C16 C17 178.4(4) . .
C14 C15 C16 C17 0.4(6) . .
C15 C16 C17 C18 0.0(7) . .
C16 C17 C18 C13 0.5(6) . .
C14 C13 C18 C17 -1.4(6) . .
C6 C13 C18 C17 -175.0(4) . .
C5 C6 C19 C20 -34.1(5) . .
C13 C6 C19 C20 -152.4(3) . .
C7 C6 C19 C20 83.7(4) . .
C5 C6 C19 C24 148.9(3) . .
C13 C6 C19 C24 30.6(5) . .
C7 C6 C19 C24 -93.4(4) . .
C24 C19 C20 C21 -0.7(6) . .
C6 C19 C20 C21 -177.8(4) . .
C27 O3 C21 C20 -176.4(4) . .
C27 O3 C21 C22 4.6(6) . .
C19 C20 C21 O3 -179.9(3) . .
C19 C20 C21 C22 -0.9(6) . .
O3 C21 C22 C23 -179.2(4) . .
C20 C21 C22 C23 1.8(6) . .
C21 C22 C23 C24 -1.2(6) . .
C22 C23 C24 C19 -0.3(6) . .
C20 C19 C24 C23 1.2(5) . .
C6 C19 C24 C23 178.4(4) . .
C3S C1S C2S C3S -3.9(15) 2_566 .
C1S C2S C3S C1S 3.8(14) . 2_566
